data_7202222
loop_
_publ_author_name
'Zhang, Jian-Yong'
'Yue, Qi'
'Jia, Qin-Xiang'
'Cheng, Ai-Ling'
'Gao, En-Qing'

_publ_section_title
;
 Syntheses, structures and luminescence properties of cadmium(II)
 coordination polymers with in situ formed oxalate and bis(chelating)
 bridging ligands
;
_journal_issue 10
_journal_name_full CrystEngComm
_journal_page_first 1443
_journal_paper_doi 10.1039/b807165a
_journal_volume 10
_journal_year 2008
_chemical_formula_sum 'C12 H8 Cd2 N12 O5'
_chemical_formula_weight 625.10
_chemical_name_systematic
;
?
;
_space_group_IT_number 14
_symmetry_cell_setting monoclinic
_symmetry_space_group_name_Hall '-P 2ybc'
_symmetry_space_group_name_H-M 'P 1 21/c 1'
_atom_sites_solution_hydrogens geom
_atom_sites_solution_primary direct
_atom_sites_solution_secondary difmap
_audit_creation_method SHELXL-97
_cell_angle_alpha 90.00
_cell_angle_beta 115.251(3)
_cell_angle_gamma 90.00
_cell_formula_units_Z 4
_cell_length_a 10.391(3)
_cell_length_b 16.868(5)
_cell_length_c 11.273(3)
_cell_measurement_reflns_used 3762
_cell_measurement_temperature 293(2)
_cell_measurement_theta_max 27.45
_cell_measurement_theta_min 2.33
_cell_volume 1787.1(9)
_computing_cell_refinement 'Bruker SMART'
_computing_data_collection 'Bruker SMART'
_computing_data_reduction 'Bruker SHELXTL'
_computing_molecular_graphics 'Bruker SHELXTL'
_computing_publication_material 'Bruker SHELXTL'
_computing_structure_refinement 'Bruker SHELXTL'
_computing_structure_solution 'Bruker SHELXTL'
_diffrn_ambient_temperature 293(2)
_diffrn_measured_fraction_theta_full 0.997
_diffrn_measured_fraction_theta_max 0.997
_diffrn_measurement_device_type 'CCD area detector'
_diffrn_measurement_method 'phi and omega scans'
_diffrn_radiation_monochromator graphite
_diffrn_radiation_source 'fine-focus sealed tube'
_diffrn_radiation_type MoK\a
_diffrn_radiation_wavelength 0.71073
_diffrn_reflns_av_R_equivalents 0.0257
_diffrn_reflns_av_sigmaI/netI 0.0297
_diffrn_reflns_limit_h_max 12
_diffrn_reflns_limit_h_min -11
_diffrn_reflns_limit_k_max 20
_diffrn_reflns_limit_k_min -19
_diffrn_reflns_limit_l_max 13
_diffrn_reflns_limit_l_min -13
_diffrn_reflns_number 9881
_diffrn_reflns_theta_full 26.00
_diffrn_reflns_theta_max 26.00
_diffrn_reflns_theta_min 2.33
_exptl_absorpt_coefficient_mu 2.440
_exptl_absorpt_correction_T_max 0.7924
_exptl_absorpt_correction_T_min 0.6411
_exptl_absorpt_correction_type multi-scan
_exptl_absorpt_process_details 'SADABS (Bruker, 1999)'
_exptl_crystal_colour 'pale yellow'
_exptl_crystal_density_diffrn 2.323
_exptl_crystal_density_method 'not measured'
_exptl_crystal_description rod
_exptl_crystal_F_000 1200
_exptl_crystal_size_max 0.20
_exptl_crystal_size_mid 0.15
_exptl_crystal_size_min 0.10
_refine_diff_density_max 0.769
_refine_diff_density_min -0.521
_refine_diff_density_rms 0.090
_refine_ls_extinction_coef 0.00032(11)
_refine_ls_extinction_expression Fc^*^=kFc[1+0.001xFc^2^\l^3^/sin(2\q)]^-1/4^
_refine_ls_extinction_method SHELXL
_refine_ls_goodness_of_fit_ref 1.083
_refine_ls_hydrogen_treatment mixed
_refine_ls_matrix_type full
_refine_ls_number_parameters 287
_refine_ls_number_reflns 3506
_refine_ls_number_restraints 5
_refine_ls_restrained_S_all 1.083
_refine_ls_R_factor_all 0.0379
_refine_ls_R_factor_gt 0.0271
_refine_ls_shift/su_max 0.001
_refine_ls_shift/su_mean 0.000
_refine_ls_structure_factor_coef Fsqd
_refine_ls_weighting_details 'calc w=1/[\s^2^(Fo^2^)+(0.0285P)^2^+0.6283P] where P=(Fo^2^+2Fc^2^)/3'
_refine_ls_weighting_scheme calc
_refine_ls_wR_factor_gt 0.0622
_refine_ls_wR_factor_ref 0.0673
_reflns_number_gt 2723
_reflns_number_total 3506
_reflns_threshold_expression >2sigma(I)
_cod_data_source_file b807165a.txt
_cod_data_source_block 2
_cod_depositor_comments
;
The following automatic conversions were performed:
'_symmetry_cell_setting' value 'Monoclinic' changed to 'monoclinic'
according to '/home/saulius/struct/CIF-dictionaries/cif_core.dic'
dictionary named 'cif_core.dic' version 2.4.1 from 2010-06-29.

Automatic conversion script
Id: cif_fix_enum 1527 2010-12-29 10:47:43Z saulius 
;
_cod_original_sg_symbol_H-M 'P2(1)/c '
_cod_database_code 7202222

loop_
_symmetry_equiv_pos_as_xyz
'x, y, z'
'-x, y+1/2, -z+1/2'
'-x, -y, -z'
'x, -y-1/2, z-1/2'

loop_
_atom_site_label
_atom_site_type_symbol
_atom_site_fract_x
_atom_site_fract_y
_atom_site_fract_z
_atom_site_U_iso_or_equiv
_atom_site_adp_type
_atom_site_occupancy
_atom_site_symmetry_multiplicity
_atom_site_calc_flag
_atom_site_refinement_flags
_atom_site_disorder_assembly
_atom_site_disorder_group
Cd1 Cd 0.33214(3) 0.812603(15) 0.90127(3) 0.02830(10) Uani 1 1 d . . .
Cd2 Cd -0.28900(3) 0.688126(15) 0.65014(3) 0.02839(10) Uani 1 1 d . . .
C1 C 0.0055(4) 0.7737(2) 0.7516(4) 0.0290(8) Uani 1 1 d . . .
C2 C 0.0583(4) 0.7009(2) 0.8262(4) 0.0283(8) Uani 1 1 d . . .
C3 C 0.0129(5) 0.5775(2) 0.8766(4) 0.0400(10) Uani 1 1 d . . .
H3A H -0.0501 0.5365 0.8690 0.048 Uiso 1 1 calc R . .
C4 C 0.1538(5) 0.5672(2) 0.9561(4) 0.0430(10) Uani 1 1 d . . .
H4A H 0.1873 0.5196 1.0003 0.052 Uiso 1 1 calc R . .
C5 C 0.2447(4) 0.6288(2) 0.9691(4) 0.0401(10) Uani 1 1 d . . .
H5A H 0.3410 0.6232 1.0242 0.048 Uiso 1 1 calc R . .
C6 C 0.3299(4) 0.99988(19) 0.8713(4) 0.0311(9) Uani 1 1 d . . .
C7 C 0.2670(4) 1.0022(2) 0.9642(4) 0.0328(9) Uani 1 1 d . . .
C8 C 0.1805(5) 1.0741(3) 1.0807(5) 0.0529(12) Uani 1 1 d . . .
H8A H 0.1514 1.1222 1.1016 0.063 Uiso 1 1 calc R . .
C9 C 0.1734(6) 1.0073(3) 1.1471(5) 0.0634(15) Uani 1 1 d . . .
H9A H 0.1427 1.0096 1.2134 0.076 Uiso 1 1 calc R . .
C10 C 0.2134(5) 0.9367(3) 1.1119(5) 0.0565(13) Uani 1 1 d . . .
H10A H 0.2069 0.8902 1.1535 0.068 Uiso 1 1 calc R . .
C11 C 0.4513(4) 0.73848(19) 0.7127(3) 0.0274(8) Uani 1 1 d D . .
C12 C 0.5890(4) 0.7567(2) 0.8397(4) 0.0289(8) Uani 1 1 d D . .
N1 N 0.0876(3) 0.83510(18) 0.7598(3) 0.0344(8) Uani 1 1 d . . .
N2 N -0.0001(4) 0.8889(2) 0.6775(4) 0.0485(9) Uani 1 1 d . . .
N3 N -0.1305(4) 0.8604(2) 0.6228(4) 0.0465(9) Uani 1 1 d . . .
N4 N -0.1287(3) 0.78562(18) 0.6691(3) 0.0340(8) Uani 1 1 d . . .
N5 N -0.0383(3) 0.64469(18) 0.8086(3) 0.0312(7) Uani 1 1 d . . .
N6 N 0.1973(3) 0.69694(17) 0.9039(3) 0.0320(7) Uani 1 1 d . . .
N7 N 0.3792(3) 0.93500(17) 0.8388(3) 0.0345(7) Uani 1 1 d . . .
N8 N 0.4332(4) 0.9588(2) 0.7563(4) 0.0455(9) Uani 1 1 d . . .
N9 N 0.4163(4) 1.0355(2) 0.7402(3) 0.0443(9) Uani 1 1 d D . .
N10 N 0.3502(3) 1.06317(18) 0.8116(3) 0.0352(7) Uani 1 1 d . . .
N11 N 0.2269(4) 1.07309(19) 0.9885(3) 0.0394(8) Uani 1 1 d . . .
N12 N 0.2611(4) 0.93318(19) 1.0199(3) 0.0412(8) Uani 1 1 d . . .
O1 O 0.4728(3) 0.71483(15) 0.6172(2) 0.0325(6) Uani 1 1 d . . .
O2 O 0.3339(3) 0.74876(15) 0.7148(2) 0.0356(6) Uani 1 1 d . . .
O3 O 0.5676(3) 0.78317(15) 0.9343(2) 0.0345(6) Uani 1 1 d . . .
O4 O 0.7060(3) 0.74438(16) 0.8390(2) 0.0374(6) Uani 1 1 d . . .
O5 O 0.4516(9) 1.0851(7) 0.5040(11) 0.221(4) Uani 1 1 d D . .
H5C H 0.470(8) 1.065(10) 0.585(7) 0.331 Uiso 1 1 d D . .
H5B H 0.359(3) 1.086(10) 0.466(10) 0.331 Uiso 1 1 d D . .

loop_
_atom_site_aniso_label
_atom_site_aniso_U_11
_atom_site_aniso_U_22
_atom_site_aniso_U_33
_atom_site_aniso_U_23
_atom_site_aniso_U_13
_atom_site_aniso_U_12
Cd1 0.02148(16) 0.03033(16) 0.03048(17) 0.00093(11) 0.00859(13) -0.00157(11)
Cd2 0.02116(16) 0.03050(16) 0.03097(17) -0.00017(11) 0.00869(13) -0.00125(11)
C1 0.022(2) 0.034(2) 0.031(2) -0.0030(16) 0.0114(17) -0.0016(16)
C2 0.024(2) 0.033(2) 0.026(2) -0.0076(15) 0.0087(17) -0.0037(16)
C3 0.041(3) 0.036(2) 0.041(2) 0.0010(19) 0.016(2) -0.010(2)
C4 0.042(3) 0.035(2) 0.042(3) 0.0082(19) 0.009(2) 0.004(2)
C5 0.032(2) 0.043(2) 0.036(2) 0.0045(19) 0.0070(19) 0.003(2)
C6 0.020(2) 0.028(2) 0.034(2) 0.0005(16) 0.0000(17) -0.0018(16)
C7 0.026(2) 0.030(2) 0.034(2) -0.0017(16) 0.0050(19) -0.0010(16)
C8 0.058(3) 0.047(3) 0.055(3) -0.013(2) 0.025(3) 0.001(2)
C9 0.079(4) 0.067(4) 0.060(3) -0.001(3) 0.045(3) -0.001(3)
C10 0.064(3) 0.054(3) 0.052(3) 0.011(2) 0.026(3) -0.003(3)
C11 0.029(2) 0.0220(18) 0.033(2) 0.0025(15) 0.0148(18) -0.0018(16)
C12 0.030(2) 0.0261(19) 0.029(2) 0.0030(15) 0.0114(18) 0.0005(16)
N1 0.0289(18) 0.0297(16) 0.043(2) 0.0038(15) 0.0132(16) -0.0013(15)
N2 0.039(2) 0.040(2) 0.062(3) 0.0063(18) 0.018(2) 0.0003(18)
N3 0.035(2) 0.041(2) 0.055(2) 0.0098(18) 0.0115(18) 0.0038(18)
N4 0.0277(19) 0.0329(17) 0.0366(19) 0.0060(14) 0.0091(16) -0.0038(15)
N5 0.0255(17) 0.0338(17) 0.0322(18) -0.0011(14) 0.0105(15) -0.0041(14)
N6 0.0243(17) 0.0343(18) 0.0313(18) 0.0010(14) 0.0061(14) -0.0040(14)
N7 0.0322(19) 0.0283(16) 0.042(2) -0.0039(15) 0.0147(16) -0.0011(15)
N8 0.046(2) 0.041(2) 0.050(2) -0.0092(17) 0.0211(19) -0.0042(18)
N9 0.042(2) 0.045(2) 0.047(2) 0.0002(17) 0.0190(18) -0.0018(18)
N10 0.0286(18) 0.0327(17) 0.043(2) 0.0034(15) 0.0138(16) 0.0022(15)
N11 0.037(2) 0.0347(18) 0.042(2) -0.0056(15) 0.0128(17) 0.0003(16)
N12 0.041(2) 0.0362(19) 0.039(2) 0.0027(16) 0.0106(17) -0.0019(16)
O1 0.0273(15) 0.0427(15) 0.0267(14) -0.0068(12) 0.0106(12) 0.0009(12)
O2 0.0241(14) 0.0449(15) 0.0364(15) -0.0058(12) 0.0116(12) -0.0009(12)
O3 0.0325(16) 0.0429(15) 0.0286(15) -0.0027(12) 0.0134(13) 0.0033(13)
O4 0.0243(15) 0.0502(16) 0.0356(16) -0.0075(13) 0.0108(12) -0.0004(13)
O5 0.191(8) 0.219(9) 0.281(11) 0.041(8) 0.129(8) -0.011(8)

loop_
_atom_type_symbol
_atom_type_description
_atom_type_scat_dispersion_real
_atom_type_scat_dispersion_imag
_atom_type_scat_source
C C 0.0033 0.0016 'International Tables Vol C Tables 4.2.6.8 and 6.1.1.4'
H H 0.0000 0.0000 'International Tables Vol C Tables 4.2.6.8 and 6.1.1.4'
N N 0.0061 0.0033 'International Tables Vol C Tables 4.2.6.8 and 6.1.1.4'
O O 0.0106 0.0060 'International Tables Vol C Tables 4.2.6.8 and 6.1.1.4'
Cd Cd -0.8075 1.2024 'International Tables Vol C Tables 4.2.6.8 and 6.1.1.4'

loop_
_geom_angle_atom_site_label_1
_geom_angle_atom_site_label_2
_geom_angle_atom_site_label_3
_geom_angle
_geom_angle_site_symmetry_1
_geom_angle_site_symmetry_3
_geom_angle_publ_flag
O1 Cd1 N7 112.59(10) 4_576 . ?
O1 Cd1 O3 69.01(9) 4_576 . ?
N7 Cd1 O3 84.03(10) . . ?
O1 Cd1 O2 127.47(9) 4_576 . ?
N7 Cd1 O2 93.06(10) . . ?
O3 Cd1 O2 69.20(9) . . ?
O1 Cd1 N1 139.32(10) 4_576 . ?
N7 Cd1 N1 87.55(11) . . ?
O3 Cd1 N1 150.94(10) . . ?
O2 Cd1 N1 83.59(10) . . ?
O1 Cd1 N6 86.22(10) 4_576 . ?
N7 Cd1 N6 158.62(11) . . ?
O3 Cd1 N6 113.33(10) . . ?
O2 Cd1 N6 82.40(10) . . ?
N1 Cd1 N6 71.21(10) . . ?
N4 Cd2 N10 153.22(11) . 2_546 ?
N4 Cd2 O3 93.71(10) . 4_475 ?
N10 Cd2 O3 106.62(10) 2_546 4_475 ?
N4 Cd2 O4 85.52(10) . 1_455 ?
N10 Cd2 O4 94.92(10) 2_546 1_455 ?
O3 Cd2 O4 128.24(9) 4_475 1_455 ?
N4 Cd2 O1 123.07(10) . 1_455 ?
N10 Cd2 O1 81.41(10) 2_546 1_455 ?
O3 Cd2 O1 68.54(9) 4_475 1_455 ?
O4 Cd2 O1 69.05(8) 1_455 1_455 ?
N4 Cd2 N5 69.89(11) . . ?
N10 Cd2 N5 83.51(10) 2_546 . ?
O3 Cd2 N5 143.78(9) 4_475 . ?
O4 Cd2 N5 83.83(9) 1_455 . ?
O1 Cd2 N5 147.49(9) 1_455 . ?
N1 C1 N4 112.8(3) . . ?
N1 C1 C2 123.2(3) . . ?
N4 C1 C2 124.0(3) . . ?
N5 C2 N6 126.7(3) . . ?
N5 C2 C1 116.1(3) . . ?
N6 C2 C1 117.2(3) . . ?
N5 C3 C4 122.3(4) . . ?
N5 C3 H3A 118.8 . . ?
C4 C3 H3A 118.8 . . ?
C3 C4 C5 118.2(4) . . ?
C3 C4 H4A 120.9 . . ?
C5 C4 H4A 120.9 . . ?
N6 C5 C4 121.1(4) . . ?
N6 C5 H5A 119.4 . . ?
C4 C5 H5A 119.4 . . ?
N7 C6 N10 111.2(4) . . ?
N7 C6 C7 124.6(3) . . ?
N10 C6 C7 124.2(3) . . ?
N11 C7 N12 127.2(4) . . ?
N11 C7 C6 116.7(3) . . ?
N12 C7 C6 116.1(3) . . ?
N11 C8 C9 122.8(4) . . ?
N11 C8 H8A 118.6 . . ?
C9 C8 H8A 118.6 . . ?
C8 C9 C10 117.4(5) . . ?
C8 C9 H9A 121.3 . . ?
C10 C9 H9A 121.3 . . ?
N12 C10 C9 121.6(4) . . ?
N12 C10 H10A 119.2 . . ?
C9 C10 H10A 119.2 . . ?
O2 C11 O1 126.6(4) . . ?
O2 C11 C12 118.6(3) . . ?
O1 C11 C12 114.8(3) . . ?
O4 C12 O3 126.4(4) . . ?
O4 C12 C11 118.7(3) . . ?
O3 C12 C11 114.9(3) . . ?
C1 N1 N2 104.7(3) . . ?
C1 N1 Cd1 113.2(2) . . ?
N2 N1 Cd1 142.0(2) . . ?
N3 N2 N1 109.7(3) . . ?
N2 N3 N4 108.4(3) . . ?
C1 N4 N3 104.4(3) . . ?
C1 N4 Cd2 117.7(2) . . ?
N3 N4 Cd2 137.8(3) . . ?
C2 N5 C3 115.2(3) . . ?
C2 N5 Cd2 112.2(2) . . ?
C3 N5 Cd2 132.6(3) . . ?
C2 N6 C5 116.4(3) . . ?
C2 N6 Cd1 115.0(2) . . ?
C5 N6 Cd1 128.5(3) . . ?
C6 N7 N8 105.7(3) . . ?
C6 N7 Cd1 120.0(3) . . ?
N8 N7 Cd1 133.6(2) . . ?
N9 N8 N7 108.8(3) . . ?
N8 N9 N10 109.4(3) . . ?
C6 N10 N9 104.9(3) . . ?
C6 N10 Cd2 121.9(3) . 2_556 ?
N9 N10 Cd2 133.1(2) . 2_556 ?
C8 N11 C7 115.1(4) . . ?
C10 N12 C7 115.8(4) . . ?
C11 O1 Cd1 135.2(2) . 4_575 ?
C11 O1 Cd2 118.7(2) . 1_655 ?
Cd1 O1 Cd2 106.09(9) 4_575 1_655 ?
C11 O2 Cd1 117.4(2) . . ?
C12 O3 Cd2 134.6(2) . 4_676 ?
C12 O3 Cd1 119.0(2) . . ?
Cd2 O3 Cd1 106.38(10) 4_676 . ?
C12 O4 Cd2 118.4(2) . 1_655 ?
H5C O5 H5B 103(4) . . ?

loop_
_geom_bond_atom_site_label_1
_geom_bond_atom_site_label_2
_geom_bond_distance
_geom_bond_site_symmetry_2
_geom_bond_publ_flag
Cd1 O1 2.289(3) 4_576 ?
Cd1 N7 2.300(3) . ?
Cd1 O3 2.366(3) . ?
Cd1 O2 2.369(3) . ?
Cd1 N1 2.384(3) . ?
Cd1 N6 2.410(3) . ?
Cd2 N4 2.285(3) . ?
Cd2 N10 2.295(3) 2_546 ?
Cd2 O3 2.298(3) 4_475 ?
Cd2 O4 2.352(3) 1_455 ?
Cd2 O1 2.384(3) 1_455 ?
Cd2 N5 2.559(3) . ?
C1 N1 1.320(4) . ?
C1 N4 1.320(5) . ?
C1 C2 1.457(5) . ?
C2 N5 1.333(4) . ?
C2 N6 1.334(5) . ?
C3 N5 1.345(5) . ?
C3 C4 1.363(6) . ?
C3 H3A 0.9300 . ?
C4 C5 1.369(5) . ?
C4 H4A 0.9300 . ?
C5 N6 1.340(5) . ?
C5 H5A 0.9300 . ?
C6 N7 1.324(4) . ?
C6 N10 1.326(4) . ?
C6 C7 1.452(5) . ?
C7 N11 1.332(4) . ?
C7 N12 1.337(5) . ?
C8 N11 1.319(5) . ?
C8 C9 1.373(6) . ?
C8 H8A 0.9300 . ?
C9 C10 1.375(6) . ?
C9 H9A 0.9300 . ?
C10 N12 1.328(5) . ?
C10 H10A 0.9300 . ?
C11 O2 1.242(4) . ?
C11 O1 1.255(4) . ?
C11 C12 1.564(5) . ?
C12 O4 1.236(4) . ?
C12 O3 1.260(4) . ?
N1 N2 1.340(4) . ?
N2 N3 1.316(5) . ?
N3 N4 1.362(4) . ?
N7 N8 1.336(4) . ?
N8 N9 1.309(5) . ?
N9 N10 1.345(4) . ?
N10 Cd2 2.295(3) 2_556 ?
O1 Cd1 2.289(2) 4_575 ?
O1 Cd2 2.384(3) 1_655 ?
O3 Cd2 2.298(3) 4_676 ?
O4 Cd2 2.352(3) 1_655 ?
O5 H5C 0.91(3) . ?
O5 H5B 0.87(3) . ?

loop_
_geom_torsion_atom_site_label_1
_geom_torsion_atom_site_label_2
_geom_torsion_atom_site_label_3
_geom_torsion_atom_site_label_4
_geom_torsion
_geom_torsion_site_symmetry_1
_geom_torsion_site_symmetry_2
_geom_torsion_site_symmetry_3
_geom_torsion_site_symmetry_4
_geom_torsion_publ_flag
N1 C1 C2 N5 179.0(3) . . . . ?
N4 C1 C2 N5 -0.9(5) . . . . ?
N1 C1 C2 N6 -1.4(5) . . . . ?
N4 C1 C2 N6 178.8(3) . . . . ?
N5 C3 C4 C5 1.8(6) . . . . ?
C3 C4 C5 N6 -1.1(6) . . . . ?
N7 C6 C7 N11 178.0(4) . . . . ?
N10 C6 C7 N11 0.5(6) . . . . ?
N7 C6 C7 N12 0.6(6) . . . . ?
N10 C6 C7 N12 -176.8(4) . . . . ?
N11 C8 C9 C10 -1.7(8) . . . . ?
C8 C9 C10 N12 1.9(8) . . . . ?
O2 C11 C12 O4 178.0(3) . . . . ?
O1 C11 C12 O4 -2.4(5) . . . . ?
O2 C11 C12 O3 -2.0(5) . . . . ?
O1 C11 C12 O3 177.6(3) . . . . ?
N4 C1 N1 N2 0.0(4) . . . . ?
C2 C1 N1 N2 -179.9(3) . . . . ?
N4 C1 N1 Cd1 -177.5(2) . . . . ?
C2 C1 N1 Cd1 2.6(4) . . . . ?
O1 Cd1 N1 C1 -61.8(3) 4_576 . . . ?
N7 Cd1 N1 C1 175.5(3) . . . . ?
O3 Cd1 N1 C1 102.4(3) . . . . ?
O2 Cd1 N1 C1 82.1(2) . . . . ?
N6 Cd1 N1 C1 -2.0(2) . . . . ?
O1 Cd1 N1 N2 122.1(4) 4_576 . . . ?
N7 Cd1 N1 N2 -0.6(4) . . . . ?
O3 Cd1 N1 N2 -73.6(5) . . . . ?
O2 Cd1 N1 N2 -93.9(4) . . . . ?
N6 Cd1 N1 N2 -178.1(4) . . . . ?
C1 N1 N2 N3 0.4(4) . . . . ?
Cd1 N1 N2 N3 176.7(3) . . . . ?
N1 N2 N3 N4 -0.6(5) . . . . ?
N1 C1 N4 N3 -0.3(4) . . . . ?
C2 C1 N4 N3 179.5(3) . . . . ?
N1 C1 N4 Cd2 -176.8(2) . . . . ?
C2 C1 N4 Cd2 3.0(5) . . . . ?
N2 N3 N4 C1 0.6(4) . . . . ?
N2 N3 N4 Cd2 176.0(3) . . . . ?
N10 Cd2 N4 C1 -9.5(4) 2_546 . . . ?
O3 Cd2 N4 C1 -149.4(3) 4_475 . . . ?
O4 Cd2 N4 C1 82.5(3) 1_455 . . . ?
O1 Cd2 N4 C1 143.9(2) 1_455 . . . ?
N5 Cd2 N4 C1 -2.6(3) . . . . ?
N10 Cd2 N4 N3 175.5(3) 2_546 . . . ?
O3 Cd2 N4 N3 35.6(4) 4_475 . . . ?
O4 Cd2 N4 N3 -92.4(4) 1_455 . . . ?
O1 Cd2 N4 N3 -31.1(4) 1_455 . . . ?
N5 Cd2 N4 N3 -177.5(4) . . . . ?
N6 C2 N5 C3 -0.7(5) . . . . ?
C1 C2 N5 C3 178.9(3) . . . . ?
N6 C2 N5 Cd2 178.9(3) . . . . ?
C1 C2 N5 Cd2 -1.5(4) . . . . ?
C4 C3 N5 C2 -0.9(6) . . . . ?
C4 C3 N5 Cd2 179.5(3) . . . . ?
N4 Cd2 N5 C2 2.1(2) . . . . ?
N10 Cd2 N5 C2 179.0(2) 2_546 . . . ?
O3 Cd2 N5 C2 69.6(3) 4_475 . . . ?
O4 Cd2 N5 C2 -85.4(2) 1_455 . . . ?
O1 Cd2 N5 C2 -118.3(2) 1_455 . . . ?
N4 Cd2 N5 C3 -178.3(4) . . . . ?
N10 Cd2 N5 C3 -1.5(3) 2_546 . . . ?
O3 Cd2 N5 C3 -110.9(3) 4_475 . . . ?
O4 Cd2 N5 C3 94.2(3) 1_455 . . . ?
O1 Cd2 N5 C3 61.2(4) 1_455 . . . ?
N5 C2 N6 C5 1.3(6) . . . . ?
C1 C2 N6 C5 -178.3(3) . . . . ?
N5 C2 N6 Cd1 178.9(3) . . . . ?
C1 C2 N6 Cd1 -0.7(4) . . . . ?
C4 C5 N6 C2 -0.3(6) . . . . ?
C4 C5 N6 Cd1 -177.5(3) . . . . ?
O1 Cd1 N6 C2 147.0(3) 4_576 . . . ?
N7 Cd1 N6 C2 -5.5(5) . . . . ?
O3 Cd1 N6 C2 -147.8(2) . . . . ?
O2 Cd1 N6 C2 -84.4(3) . . . . ?
N1 Cd1 N6 C2 1.4(2) . . . . ?
O1 Cd1 N6 C5 -35.7(3) 4_576 . . . ?
N7 Cd1 N6 C5 171.7(3) . . . . ?
O3 Cd1 N6 C5 29.5(3) . . . . ?
O2 Cd1 N6 C5 92.9(3) . . . . ?
N1 Cd1 N6 C5 178.6(3) . . . . ?
N10 C6 N7 N8 0.4(4) . . . . ?
C7 C6 N7 N8 -177.3(4) . . . . ?
N10 C6 N7 Cd1 -171.1(2) . . . . ?
C7 C6 N7 Cd1 11.1(5) . . . . ?
O1 Cd1 N7 C6 -77.6(3) 4_576 . . . ?
O3 Cd1 N7 C6 -141.9(3) . . . . ?
O2 Cd1 N7 C6 149.4(3) . . . . ?
N1 Cd1 N7 C6 66.0(3) . . . . ?
N6 Cd1 N7 C6 72.5(4) . . . . ?
O1 Cd1 N7 N8 113.7(3) 4_576 . . . ?
O3 Cd1 N7 N8 49.4(3) . . . . ?
O2 Cd1 N7 N8 -19.3(4) . . . . ?
N1 Cd1 N7 N8 -102.8(4) . . . . ?
N6 Cd1 N7 N8 -96.2(4) . . . . ?
C6 N7 N8 N9 -0.1(4) . . . . ?
Cd1 N7 N8 N9 169.8(3) . . . . ?
N7 N8 N9 N10 -0.3(4) . . . . ?
N7 C6 N10 N9 -0.6(4) . . . . ?
C7 C6 N10 N9 177.1(4) . . . . ?
N7 C6 N10 Cd2 -177.1(2) . . . 2_556 ?
C7 C6 N10 Cd2 0.7(5) . . . 2_556 ?
N8 N9 N10 C6 0.5(4) . . . . ?
N8 N9 N10 Cd2 176.4(3) . . . 2_556 ?
C9 C8 N11 C7 -0.1(7) . . . . ?
N12 C7 N11 C8 2.1(6) . . . . ?
C6 C7 N11 C8 -174.9(4) . . . . ?
C9 C10 N12 C7 -0.2(7) . . . . ?
N11 C7 N12 C10 -1.9(6) . . . . ?
C6 C7 N12 C10 175.1(4) . . . . ?
O2 C11 O1 Cd1 5.8(6) . . . 4_575 ?
C12 C11 O1 Cd1 -173.8(2) . . . 4_575 ?
O2 C11 O1 Cd2 -173.7(3) . . . 1_655 ?
C12 C11 O1 Cd2 6.7(4) . . . 1_655 ?
O1 C11 O2 Cd1 -170.8(3) . . . . ?
C12 C11 O2 Cd1 8.7(4) . . . . ?
O1 Cd1 O2 C11 -47.7(3) 4_576 . . . ?
N7 Cd1 O2 C11 74.1(3) . . . . ?
O3 Cd1 O2 C11 -8.4(2) . . . . ?
N1 Cd1 O2 C11 161.2(3) . . . . ?
N6 Cd1 O2 C11 -126.9(3) . . . . ?
O4 C12 O3 Cd2 -6.5(6) . . . 4_676 ?
C11 C12 O3 Cd2 173.5(2) . . . 4_676 ?
O4 C12 O3 Cd1 174.1(3) . . . . ?
C11 C12 O3 Cd1 -5.9(4) . . . . ?
O1 Cd1 O3 C12 154.8(3) 4_576 . . . ?
N7 Cd1 O3 C12 -88.2(3) . . . . ?
O2 Cd1 O3 C12 7.4(2) . . . . ?
N1 Cd1 O3 C12 -14.2(4) . . . . ?
N6 Cd1 O3 C12 78.9(3) . . . . ?
O1 Cd1 O3 Cd2 -24.71(10) 4_576 . . 4_676 ?
N7 Cd1 O3 Cd2 92.28(12) . . . 4_676 ?
O2 Cd1 O3 Cd2 -172.14(13) . . . 4_676 ?
N1 Cd1 O3 Cd2 166.22(15) . . . 4_676 ?
N6 Cd1 O3 Cd2 -100.69(12) . . . 4_676 ?
O3 C12 O4 Cd2 176.8(3) . . . 1_655 ?
C11 C12 O4 Cd2 -3.2(4) . . . 1_655 ?
